data_4027936
loop_
_publ_author_name
'Jan V\'avra'
'Luk\'a\<s Severa'
'Ivana C\'isa\<rov\'a'
'Blanka Klepet\'a\<rov\'a'
'David \<Saman'
'Du\<san Koval'
'V\'aclav Ka\<si\<cka'
'Filip Tepl\'y'

_publ_section_title
;
 Search for Conglomerate in Set of [7]Helquat Salts: Multigram Resolution
 of Helicene-Viologen Hybrid by Preferential Crystallization
;
_journal_name_full 'Journal of Organic Chemistry'
_journal_page_first 1329
_journal_page_last 1342
_journal_paper_doi 10.1021/jo301615k
_journal_volume 78
_journal_year 2013
_chemical_compound_source 'synthesized by the authors'
_chemical_formula_moiety 'C30 H26 N2, 2(B F4)'
_chemical_formula_sum 'C30 H26 B2 F8 N2'
_chemical_formula_weight 588.15
_chemical_name_systematic
; 
 ? 
;
_space_group_IT_number 14
_symmetry_cell_setting monoclinic
_symmetry_space_group_name_Hall '-P 2yn'
_symmetry_space_group_name_H-M 'P 1 21/n 1'
_atom_sites_solution_hydrogens geom
_atom_sites_solution_primary direct
_atom_sites_solution_secondary difmap
_audit_creation_method SHELXL-97
_cell_angle_alpha 90.00
_cell_angle_beta 90.3510(10)
_cell_angle_gamma 90.00
_cell_formula_units_Z 4
_cell_length_a 11.8553(4)
_cell_length_b 11.9910(5)
_cell_length_c 18.5166(6)
_cell_measurement_reflns_used 8220
_cell_measurement_temperature 150(2)
_cell_measurement_theta_max 27.97
_cell_measurement_theta_min 2.65
_cell_volume 2632.21(16)
_computing_cell_refinement 'Bruker SAINT'
_computing_data_collection 'Bruker APEX2'
_computing_data_reduction 'Bruker SAINT'
_computing_structure_refinement 'SHELXS-97 (Sheldrick, 2008)'
_computing_structure_solution 'SHELXS-97 (Sheldrick, 2008)'
_diffrn_ambient_temperature 150(2)
_diffrn_measured_fraction_theta_full 0.993
_diffrn_measured_fraction_theta_max 0.993
_diffrn_measurement_device_type 'Bruker APEX-II CCD'
_diffrn_measurement_method '\f and \w scans'
_diffrn_radiation_monochromator graphite
_diffrn_radiation_source 'fine-focus sealed tube'
_diffrn_radiation_type MoK\a
_diffrn_radiation_wavelength 0.71073
_diffrn_reflns_av_R_equivalents 0.0215
_diffrn_reflns_av_sigmaI/netI 0.0234
_diffrn_reflns_limit_h_max 15
_diffrn_reflns_limit_h_min -14
_diffrn_reflns_limit_k_max 15
_diffrn_reflns_limit_k_min -15
_diffrn_reflns_limit_l_max 24
_diffrn_reflns_limit_l_min -22
_diffrn_reflns_number 22592
_diffrn_reflns_theta_full 27.50
_diffrn_reflns_theta_max 27.50
_diffrn_reflns_theta_min 2.02
_diffrn_standards_number 0
_exptl_absorpt_coefficient_mu 0.125
_exptl_absorpt_correction_T_max 0.974
_exptl_absorpt_correction_T_min 0.916
_exptl_absorpt_correction_type multi-scan
_exptl_crystal_colour yellow
_exptl_crystal_density_diffrn 1.484
_exptl_crystal_description prism
_exptl_crystal_F_000 1208
_exptl_crystal_size_max 0.55
_exptl_crystal_size_mid 0.47
_exptl_crystal_size_min 0.19
_refine_diff_density_max 0.815
_refine_diff_density_min -0.547
_refine_diff_density_rms 0.059
_refine_ls_extinction_method none
_refine_ls_goodness_of_fit_ref 1.035
_refine_ls_hydrogen_treatment constr
_refine_ls_matrix_type full
_refine_ls_number_parameters 387
_refine_ls_number_reflns 6014
_refine_ls_number_restraints 0
_refine_ls_restrained_S_all 1.035
_refine_ls_R_factor_all 0.0744
_refine_ls_R_factor_gt 0.0569
_refine_ls_shift/su_max 0.001
_refine_ls_shift/su_mean 0.000
_refine_ls_structure_factor_coef Fsqd
_refine_ls_weighting_details 'calc w=1/[\s^2^(Fo^2^)+(0.0684P)^2^+2.6252P] where P=(Fo^2^+2Fc^2^)/3'
_refine_ls_weighting_scheme calc
_refine_ls_wR_factor_gt 0.1420
_refine_ls_wR_factor_ref 0.1547
_reflns_number_gt 4691
_reflns_number_total 6014
_reflns_threshold_expression I>2\s(I)
_cod_data_source_file jo301615k_2_BF4.cif
_cod_data_source_block jv1933_uochb
_cod_depositor_comments
;
The following automatic conversions were performed:

'_exptl_absorpt_correction_type' value 'multi-scans' was replaced
with the value 'multi-scan' as specified in the replacement file
'src/cod-tools/trunk/data/replacement-values/replacement_values.lst'.

Automatic conversion script
Id: cif_fix_values 5376 2017-05-30 11:51:03Z andrius 
;
_cod_original_sg_symbol_H-M 'P 21/n'
_cod_database_code 4027936

loop_
_symmetry_equiv_pos_as_xyz
'x, y, z'
'-x+1/2, y+1/2, -z+1/2'
'-x, -y, -z'
'x-1/2, -y-1/2, z-1/2'

loop_
_atom_site_label
_atom_site_type_symbol
_atom_site_fract_x
_atom_site_fract_y
_atom_site_fract_z
_atom_site_U_iso_or_equiv
_atom_site_adp_type
_atom_site_occupancy
_atom_site_symmetry_multiplicity
_atom_site_calc_flag
_atom_site_refinement_flags
C1 C 0.85745(16) 0.16416(15) 0.27383(10) 0.0204(4) Uani 1 1 d .
H1 H 0.7925 0.1604 0.3035 0.025 Uiso 1 1 calc R
C2 C 0.95546(17) 0.20857(17) 0.30087(11) 0.0253(4) Uani 1 1 d .
H2 H 0.9583 0.2354 0.3491 0.030 Uiso 1 1 calc R
C3 C 1.05221(17) 0.21435(19) 0.25698(12) 0.0296(4) Uani 1 1 d .
H3 H 1.1208 0.2419 0.2768 0.035 Uiso 1 1 calc R
C4 C 1.04888(17) 0.18111(18) 0.18653(12) 0.0286(4) Uani 1 1 d .
H4 H 1.1143 0.1876 0.1574 0.034 Uiso 1 1 calc R
C5 C 0.94793(16) 0.13695(16) 0.15671(10) 0.0225(4) Uani 1 1 d .
C6 C 0.93778(17) 0.10819(18) 0.08292(11) 0.0275(4) Uani 1 1 d .
H6 H 1.0014 0.1133 0.0522 0.033 Uiso 1 1 calc R
C7 C 0.83724(17) 0.07333(17) 0.05610(10) 0.0258(4) Uani 1 1 d .
H7 H 0.8287 0.0615 0.0056 0.031 Uiso 1 1 calc R
N8 N 0.74787(13) 0.05504(14) 0.10099(8) 0.0211(3) Uani 1 1 d .
C9 C 0.63784(16) 0.01927(18) 0.06941(10) 0.0244(4) Uani 1 1 d .
H9A H 0.6294 -0.0625 0.0740 0.029 Uiso 1 1 calc R
H9B H 0.6348 0.0387 0.0175 0.029 Uiso 1 1 calc R
C10 C 0.54348(16) 0.07757(18) 0.10907(10) 0.0255(4) Uani 1 1 d .
H10A H 0.5511 0.1594 0.1038 0.031 Uiso 1 1 calc R
H10B H 0.4697 0.0549 0.0885 0.031 Uiso 1 1 calc R
C11 C 0.54998(16) 0.04575(16) 0.18796(10) 0.0206(4) Uani 1 1 d .
C12 C 0.45480(16) 0.02750(17) 0.23057(11) 0.0244(4) Uani 1 1 d .
C13 C 0.46852(16) -0.00940(17) 0.30202(11) 0.0245(4) Uani 1 1 d .
C14 C 0.57644(16) -0.03125(16) 0.32916(10) 0.0223(4) Uani 1 1 d .
C15 C 0.59941(18) -0.06324(19) 0.40686(11) 0.0288(4) Uani 1 1 d .
H15A H 0.5346 -0.0421 0.4374 0.035 Uiso 1 1 calc R
H15B H 0.6107 -0.1448 0.4108 0.035 Uiso 1 1 calc R
C16 C 0.70423(19) -0.00259(19) 0.43160(10) 0.0304(5) Uani 1 1 d .
H16A H 0.6928 0.0789 0.4274 0.037 Uiso 1 1 calc R
H16B H 0.7203 -0.0204 0.4828 0.037 Uiso 1 1 calc R
N17 N 0.80010(14) -0.03766(14) 0.38605(9) 0.0247(4) Uani 1 1 d .
C18 C 0.90354(19) -0.05075(19) 0.41802(12) 0.0333(5) Uani 1 1 d .
H18 H 0.9126 -0.0353 0.4680 0.040 Uiso 1 1 calc R
C19 C 0.99261(19) -0.0854(2) 0.37921(13) 0.0356(5) Uani 1 1 d .
H19 H 1.0655 -0.0879 0.4007 0.043 Uiso 1 1 calc R
C20 C 0.97769(17) -0.11790(17) 0.30669(12) 0.0279(4) Uani 1 1 d .
C21 C 1.06681(18) -0.1631(2) 0.26592(14) 0.0381(5) Uani 1 1 d .
H21 H 1.1399 -0.1692 0.2868 0.046 Uiso 1 1 calc R
C22 C 1.04882(19) -0.1980(2) 0.19706(15) 0.0403(6) Uani 1 1 d .
H22 H 1.1099 -0.2268 0.1698 0.048 Uiso 1 1 calc R
C23 C 0.94005(18) -0.19179(18) 0.16544(12) 0.0314(5) Uani 1 1 d .
H23 H 0.9282 -0.2186 0.1177 0.038 Uiso 1 1 calc R
C24 C 0.85202(16) -0.14751(16) 0.20308(10) 0.0222(4) Uani 1 1 d .
H24 H 0.7792 -0.1441 0.1815 0.027 Uiso 1 1 calc R
C25 C 0.86880(15) -0.10668(15) 0.27420(10) 0.0206(4) Uani 1 1 d .
C26 C 0.78218(15) -0.05506(15) 0.31497(10) 0.0194(4) Uani 1 1 d .
C27 C 0.67186(15) -0.01737(15) 0.28583(9) 0.0184(4) Uani 1 1 d .
C29 C 0.65885(15) 0.03033(15) 0.21645(10) 0.0185(4) Uani 1 1 d .
C30 C 0.75479(15) 0.07017(15) 0.17282(9) 0.0181(4) Uani 1 1 d .
C31 C 0.85212(15) 0.12367(15) 0.20183(10) 0.0187(4) Uani 1 1 d .
C32 C 0.33850(17) 0.0500(2) 0.20020(13) 0.0352(5) Uani 1 1 d .
H32A H 0.3437 0.1049 0.1611 0.053 Uiso 1 1 calc R
H32B H 0.2900 0.0792 0.2385 0.053 Uiso 1 1 calc R
H32C H 0.3063 -0.0194 0.1813 0.053 Uiso 1 1 calc R
C33 C 0.36629(19) -0.0279(2) 0.34918(13) 0.0385(5) Uani 1 1 d .
H33A H 0.3851 -0.0813 0.3874 0.058 Uiso 1 1 calc R
H33B H 0.3041 -0.0573 0.3197 0.058 Uiso 1 1 calc R
H33C H 0.3435 0.0431 0.3709 0.058 Uiso 1 1 calc R
B1 B 0.7702(2) 0.7636(2) 0.98751(13) 0.0286(5) Uani 1 1 d .
B2 B 0.8245(3) 0.7622(3) 0.55407(16) 0.0513(8) Uani 1 1 d .
F1 F 0.70776(13) 0.69975(17) 0.94104(11) 0.0706(6) Uani 1 1 d .
F2 F 0.77466(15) 0.87243(13) 0.96289(8) 0.0522(4) Uani 1 1 d .
F3 F 0.72401(12) 0.76176(12) 1.05668(8) 0.0436(4) Uani 1 1 d .
F4 F 0.87934(10) 0.72105(12) 0.99079(7) 0.0363(3) Uani 1 1 d .
F11 F 0.85354(16) 0.86468(13) 0.57940(8) 0.0585(5) Uani 1 1 d .
F21 F 0.79814(17) 0.76052(13) 0.48301(9) 0.0620(5) Uani 1 1 d .
F31 F 0.7846(5) 0.6835(4) 0.6002(3) 0.0411(10) Uiso 0.35 1 d P
F41 F 0.9207(4) 0.6804(4) 0.5628(3) 0.0491(11) Uiso 0.35 1 d P
F42 F 0.6829(4) 0.7878(4) 0.5587(3) 0.0595(12) Uiso 0.35 1 d P
F32 F 0.8392(6) 0.6757(5) 0.5876(3) 0.0523(14) Uiso 0.30 1 d P
F51 F 0.7508(7) 0.7212(8) 0.5994(5) 0.081(3) Uiso 0.30 1 d P
F52 F 0.9433(4) 0.7163(4) 0.5414(3) 0.0428(10) Uiso 0.35 1 d P

loop_
_atom_site_aniso_label
_atom_site_aniso_U_11
_atom_site_aniso_U_22
_atom_site_aniso_U_33
_atom_site_aniso_U_23
_atom_site_aniso_U_13
_atom_site_aniso_U_12
C1 0.0215(9) 0.0173(9) 0.0226(9) 0.0017(7) 0.0020(7) 0.0011(7)
C2 0.0258(10) 0.0234(10) 0.0267(9) -0.0020(8) -0.0027(8) 0.0000(8)
C3 0.0213(10) 0.0312(11) 0.0361(11) 0.0000(9) -0.0040(8) -0.0054(8)
C4 0.0208(9) 0.0317(11) 0.0333(11) 0.0039(9) 0.0037(8) -0.0033(8)
C5 0.0212(9) 0.0205(9) 0.0257(9) 0.0035(7) 0.0025(7) 0.0002(7)
C6 0.0257(10) 0.0315(11) 0.0253(9) 0.0033(8) 0.0076(8) -0.0023(8)
C7 0.0310(10) 0.0294(11) 0.0172(8) 0.0018(8) 0.0048(7) -0.0010(8)
N8 0.0216(8) 0.0230(8) 0.0187(7) 0.0011(6) -0.0007(6) -0.0004(6)
C9 0.0247(10) 0.0292(10) 0.0192(8) -0.0009(8) -0.0043(7) -0.0023(8)
C10 0.0212(9) 0.0307(11) 0.0246(9) 0.0039(8) -0.0054(7) 0.0011(8)
C11 0.0204(9) 0.0200(9) 0.0215(9) 0.0002(7) -0.0020(7) 0.0010(7)
C12 0.0176(9) 0.0233(10) 0.0323(10) -0.0002(8) -0.0006(7) 0.0004(7)
C13 0.0198(9) 0.0233(10) 0.0305(10) 0.0004(8) 0.0054(8) -0.0015(7)
C14 0.0241(9) 0.0211(9) 0.0217(9) 0.0006(7) 0.0045(7) -0.0007(7)
C15 0.0313(11) 0.0336(11) 0.0214(9) 0.0050(8) 0.0079(8) 0.0015(9)
C16 0.0409(12) 0.0326(11) 0.0178(9) -0.0021(8) 0.0016(8) 0.0019(9)
N17 0.0288(9) 0.0239(9) 0.0212(8) 0.0021(6) -0.0046(6) -0.0029(7)
C18 0.0359(12) 0.0367(12) 0.0271(10) 0.0031(9) -0.0144(9) -0.0045(10)
C19 0.0296(11) 0.0351(12) 0.0419(12) 0.0057(10) -0.0175(9) -0.0029(9)
C20 0.0215(9) 0.0213(10) 0.0408(12) 0.0042(8) -0.0067(8) -0.0006(8)
C21 0.0194(10) 0.0327(12) 0.0621(16) -0.0005(11) -0.0047(10) 0.0027(9)
C22 0.0247(11) 0.0340(12) 0.0623(16) -0.0046(11) 0.0096(10) 0.0049(9)
C23 0.0319(11) 0.0255(11) 0.0368(11) -0.0042(9) 0.0077(9) -0.0012(9)
C24 0.0217(9) 0.0175(9) 0.0275(9) 0.0006(7) 0.0005(7) -0.0018(7)
C25 0.0200(9) 0.0162(9) 0.0256(9) 0.0038(7) -0.0018(7) -0.0018(7)
C26 0.0212(9) 0.0176(9) 0.0195(8) 0.0030(7) -0.0026(7) -0.0026(7)
C27 0.0194(9) 0.0174(9) 0.0185(8) -0.0005(7) 0.0004(7) -0.0006(7)
C29 0.0185(8) 0.0177(9) 0.0192(8) -0.0002(7) 0.0003(7) 0.0002(7)
C30 0.0186(8) 0.0178(9) 0.0178(8) 0.0027(7) -0.0007(6) 0.0028(7)
C31 0.0189(8) 0.0148(8) 0.0224(9) 0.0034(7) 0.0002(7) 0.0012(7)
C32 0.0179(10) 0.0435(13) 0.0442(13) 0.0024(10) -0.0028(9) 0.0014(9)
C33 0.0251(11) 0.0474(14) 0.0431(13) 0.0088(11) 0.0124(9) 0.0000(10)
B1 0.0308(12) 0.0282(12) 0.0269(11) -0.0058(9) 0.0035(9) -0.0029(9)
B2 0.086(2) 0.0402(17) 0.0282(13) 0.0006(12) 0.0089(14) -0.0224(16)
F1 0.0348(8) 0.0890(14) 0.0880(13) -0.0567(11) -0.0080(8) -0.0069(8)
F2 0.0785(11) 0.0378(8) 0.0404(8) 0.0094(6) 0.0159(8) 0.0095(8)
F3 0.0501(8) 0.0427(8) 0.0383(8) 0.0064(6) 0.0209(6) 0.0103(7)
F4 0.0288(7) 0.0460(8) 0.0342(7) 0.0002(6) 0.0057(5) -0.0003(6)
F11 0.0917(13) 0.0392(9) 0.0442(9) -0.0093(7) -0.0231(8) 0.0024(8)
F21 0.1041(14) 0.0369(9) 0.0448(9) -0.0006(7) -0.0285(9) -0.0083(9)

loop_
_atom_type_symbol
_atom_type_description
_atom_type_scat_dispersion_real
_atom_type_scat_dispersion_imag
_atom_type_scat_source
C C 0.0033 0.0016 'International Tables Vol C Tables 4.2.6.8 and 6.1.1.4'
H H 0.0000 0.0000 'International Tables Vol C Tables 4.2.6.8 and 6.1.1.4'
N N 0.0061 0.0033 'International Tables Vol C Tables 4.2.6.8 and 6.1.1.4'
B B 0.0013 0.0007 'International Tables Vol C Tables 4.2.6.8 and 6.1.1.4'
F F 0.0171 0.0103 'International Tables Vol C Tables 4.2.6.8 and 6.1.1.4'

loop_
_geom_angle_atom_site_label_1
_geom_angle_atom_site_label_2
_geom_angle_atom_site_label_3
_geom_angle
C2 C1 C31 120.59(17)
C2 C1 H1 119.7
C31 C1 H1 119.7
C1 C2 C3 119.93(19)
C1 C2 H2 120.0
C3 C2 H2 120.0
C4 C3 C2 121.15(19)
C4 C3 H3 119.4
C2 C3 H3 119.4
C3 C4 C5 120.07(18)
C3 C4 H4 120.0
C5 C4 H4 120.0
C6 C5 C4 122.30(18)
C6 C5 C31 118.46(17)
C4 C5 C31 119.21(18)
C7 C6 C5 119.95(18)
C7 C6 H6 120.0
C5 C6 H6 120.0
C6 C7 N8 120.64(18)
C6 C7 H7 119.7
N8 C7 H7 119.7
C30 N8 C7 122.45(16)
C30 N8 C9 118.38(15)
C7 N8 C9 119.17(15)
N8 C9 C10 108.95(15)
N8 C9 H9A 109.9
C10 C9 H9A 109.9
N8 C9 H9B 109.9
C10 C9 H9B 109.9
H9A C9 H9B 108.3
C11 C10 C9 108.61(16)
C11 C10 H10A 110.0
C9 C10 H10A 110.0
C11 C10 H10B 110.0
C9 C10 H10B 110.0
H10A C10 H10B 108.3
C12 C11 C29 120.72(17)
C12 C11 C10 123.27(17)
C29 C11 C10 115.96(16)
C11 C12 C13 119.48(17)
C11 C12 C32 120.00(18)
C13 C12 C32 120.51(18)
C14 C13 C12 119.93(17)
C14 C13 C33 119.99(19)
C12 C13 C33 120.07(18)
C13 C14 C27 120.85(17)
C13 C14 C15 123.32(17)
C27 C14 C15 115.71(17)
C16 C15 C14 108.05(16)
C16 C15 H15A 110.1
C14 C15 H15A 110.1
C16 C15 H15B 110.1
C14 C15 H15B 110.1
H15A C15 H15B 108.4
N17 C16 C15 108.90(16)
N17 C16 H16A 109.9
C15 C16 H16A 109.9
N17 C16 H16B 109.9
C15 C16 H16B 109.9
H16A C16 H16B 108.3
C26 N17 C18 122.71(18)
C26 N17 C16 118.89(16)
C18 N17 C16 118.40(17)
C19 C18 N17 120.6(2)
C19 C18 H18 119.7
N17 C18 H18 119.7
C18 C19 C20 119.99(19)
C18 C19 H19 120.0
C20 C19 H19 120.0
C19 C20 C21 121.8(2)
C19 C20 C25 118.93(19)
C21 C20 C25 119.3(2)
C22 C21 C20 120.5(2)
C22 C21 H21 119.8
C20 C21 H21 119.8
C21 C22 C23 120.7(2)
C21 C22 H22 119.7
C23 C22 H22 119.7
C24 C23 C22 120.4(2)
C24 C23 H23 119.8
C22 C23 H23 119.8
C23 C24 C25 120.32(18)
C23 C24 H24 119.8
C25 C24 H24 119.8
C24 C25 C26 123.12(17)
C24 C25 C20 118.70(18)
C26 C25 C20 118.18(17)
N17 C26 C25 118.44(17)
N17 C26 C27 116.21(16)
C25 C26 C27 125.36(16)
C14 C27 C29 118.98(17)
C14 C27 C26 117.97(16)
C29 C27 C26 123.04(16)
C11 C29 C27 119.32(16)
C11 C29 C30 117.44(16)
C27 C29 C30 123.18(16)
N8 C30 C31 118.61(16)
N8 C30 C29 117.03(16)
C31 C30 C29 124.35(16)
C1 C31 C30 122.69(16)
C1 C31 C5 118.81(17)
C30 C31 C5 118.50(17)
C12 C32 H32A 109.5
C12 C32 H32B 109.5
H32A C32 H32B 109.5
C12 C32 H32C 109.5
H32A C32 H32C 109.5
H32B C32 H32C 109.5
C13 C33 H33A 109.5
C13 C33 H33B 109.5
H33A C33 H33B 109.5
C13 C33 H33C 109.5
H33A C33 H33C 109.5
H33B C33 H33C 109.5
F1 B1 F2 110.0(2)
F1 B1 F4 108.77(19)
F2 B1 F4 108.86(19)
F1 B1 F3 110.8(2)
F2 B1 F3 109.48(18)
F4 B1 F3 108.90(19)
F32 B2 F51 56.6(5)
F32 B2 F21 121.0(4)
F51 B2 F21 117.9(5)
F32 B2 F11 123.8(4)
F51 B2 F11 106.7(5)
F21 B2 F11 114.0(2)
F32 B2 F31 30.7(3)
F51 B2 F31 26.1(4)
F21 B2 F31 121.5(3)
F11 B2 F31 119.9(3)
F32 B2 F41 44.7(4)
F51 B2 F41 101.2(5)
F21 B2 F41 105.3(3)
F11 B2 F41 111.1(3)
F31 B2 F41 75.4(4)
F32 B2 F52 69.2(4)
F51 B2 F52 125.5(5)
F21 B2 F52 93.1(3)
F11 B2 F52 98.4(3)
F31 B2 F52 99.8(4)
F41 B2 F52 24.4(2)
F32 B2 F42 105.3(4)
F51 B2 F42 51.4(5)
F21 B2 F42 80.2(3)
F11 B2 F42 93.8(3)
F31 B2 F42 75.4(4)
F41 B2 F42 148.4(3)
F52 B2 F42 167.6(3)
F51 F31 F32 135.2(15)
F51 F31 B2 72.4(10)
F32 F31 B2 63.5(7)
F51 F31 F41 127.9(12)
F32 F31 F41 7.3(6)
B2 F31 F41 56.2(3)
F52 F41 F32 132.6(9)
F52 F41 B2 79.5(7)
F32 F41 B2 53.1(4)
F52 F41 F31 127.8(8)
F32 F41 F31 4.7(4)
B2 F41 F31 48.4(2)
F51 F42 B2 49.0(4)
F31 F32 F41 168.0(11)
F31 F32 F51 20.8(7)
F41 F32 F51 147.3(8)
F31 F32 B2 85.8(8)
F41 F32 B2 82.2(5)
F51 F32 B2 65.5(5)
F31 F32 F52 150.5(9)
F41 F32 F52 17.4(4)
F51 F32 F52 130.0(6)
B2 F32 F52 64.7(4)
F31 F51 F32 24.1(8)
F31 F51 B2 81.5(11)
F32 F51 B2 57.9(5)
F31 F51 F42 147.7(14)
F32 F51 F42 132.9(8)
B2 F51 F42 79.6(6)
F41 F52 B2 76.1(7)
F41 F52 F32 30.0(6)
B2 F52 F32 46.1(3)

loop_
_geom_bond_atom_site_label_1
_geom_bond_atom_site_label_2
_geom_bond_distance
C1 C2 1.370(3)
C1 C31 1.420(3)
C1 H1 0.9500
C2 C3 1.412(3)
C2 H2 0.9500
C3 C4 1.364(3)
C3 H3 0.9500
C4 C5 1.418(3)
C4 H4 0.9500
C5 C6 1.413(3)
C5 C31 1.423(3)
C6 C7 1.355(3)
C6 H6 0.9500
C7 N8 1.368(2)
C7 H7 0.9500
N8 C30 1.344(2)
N8 C9 1.489(2)
C9 C10 1.513(3)
C9 H9A 0.9900
C9 H9B 0.9900
C10 C11 1.511(3)
C10 H10A 0.9900
C10 H10B 0.9900
C11 C12 1.398(3)
C11 C29 1.404(3)
C12 C13 1.404(3)
C12 C32 1.510(3)
C13 C14 1.397(3)
C13 C33 1.514(3)
C14 C27 1.401(3)
C14 C15 1.512(3)
C15 C16 1.509(3)
C15 H15A 0.9900
C15 H15B 0.9900
C16 N17 1.480(3)
C16 H16A 0.9900
C16 H16B 0.9900
N17 C26 1.348(2)
N17 C18 1.367(3)
C18 C19 1.347(3)
C18 H18 0.9500
C19 C20 1.408(3)
C19 H19 0.9500
C20 C21 1.411(3)
C20 C25 1.427(3)
C21 C22 1.357(4)
C21 H21 0.9500
C22 C23 1.415(3)
C22 H22 0.9500
C23 C24 1.366(3)
C23 H23 0.9500
C24 C25 1.418(3)
C24 H24 0.9500
C25 C26 1.420(3)
C26 C27 1.482(3)
C27 C29 1.414(2)
C29 C30 1.478(2)
C30 C31 1.423(3)
C32 H32A 0.9800
C32 H32B 0.9800
C32 H32C 0.9800
C33 H33A 0.9800
C33 H33B 0.9800
C33 H33C 0.9800
B1 F1 1.367(3)
B1 F2 1.383(3)
B1 F4 1.392(3)
B1 F3 1.396(3)
B2 F32 1.220(7)
B2 F51 1.310(9)
B2 F21 1.351(3)
B2 F11 1.359(3)
B2 F31 1.360(6)
B2 F41 1.512(6)
B2 F52 1.532(6)
B2 F42 1.709(6)
F31 F51 0.604(9)
F31 F32 0.695(6)
F31 F41 1.760(7)
F41 F52 0.644(5)
F41 F32 1.074(7)
F42 F51 1.359(10)
F32 F51 1.202(10)
F32 F52 1.583(8)
